data_7133067
loop_
_publ_author_name
'Maeda, Bumpei'
'Akiyoshi, Ryohei'
'Tanaka, Daisuke'
'Sato, Kohei'
'Murakami, Kei'

_publ_section_title
;
 Synthesis of <i>N</i>-&#x3b2;-brominated alkenyl isothiocyanates
 <i>via</i> dehydrogenation of alkyl isothiocyanates.
;
_journal_issue 47
_journal_name_full 'Chemical communications (Cambridge, England)'
_journal_page_first 6015
_journal_page_last 6018
_journal_paper_doi 10.1039/d4cc01666a
_journal_volume 60
_journal_year 2024
_chemical_formula_moiety 'C15 H10 Br N S'
_chemical_formula_sum 'C15 H10 Br N S'
_chemical_formula_weight 316.21
_space_group_crystal_system orthorhombic
_space_group_IT_number 61
_space_group_name_Hall '-P 2ac 2ab'
_space_group_name_H-M_alt 'P b c a'
_atom_sites_solution_hydrogens geom
_atom_sites_solution_primary dual
_audit_creation_date 2024-01-11
_audit_creation_method
;
Olex2 1.5
(compiled 2023.08.24 svn.re1ec1418 for OlexSys, GUI svn.r6817)
;
_audit_update_record
;
2024-03-27 deposited with the CCDC.	2024-05-15 downloaded from the CCDC.
;
_cell_angle_alpha 90
_cell_angle_beta 90
_cell_angle_gamma 90
_cell_formula_units_Z 8
_cell_length_a 7.4897(2)
_cell_length_b 18.6819(4)
_cell_length_c 19.2474(4)
_cell_measurement_reflns_used 6829
_cell_measurement_temperature 150
_cell_measurement_theta_max 74.2890
_cell_measurement_theta_min 4.5900
_cell_volume 2693.13(11)
_computing_cell_refinement 'CrysAlisPro 1.171.41.93a (Rigaku OD, 2020)'
_computing_data_collection 'CrysAlisPro 1.171.41.93a (Rigaku OD, 2020)'
_computing_data_reduction 'CrysAlisPro 1.171.41.93a (Rigaku OD, 2020)'
_computing_molecular_graphics 'Olex2 1.5 (Dolomanov et al., 2009)'
_computing_publication_material 'Olex2 1.5 (Dolomanov et al., 2009)'
_computing_structure_refinement 'SHELXL 2018/3 (Sheldrick, 2015)'
_computing_structure_solution 'SHELXT 2018/2 (Sheldrick, 2018)'
_diffrn_ambient_temperature 150
_diffrn_detector 'Hybrid Pixel Array Detector'
_diffrn_detector_area_resol_mean 10.0000
_diffrn_detector_type HyPix
_diffrn_measured_fraction_theta_full 0.998
_diffrn_measured_fraction_theta_max 0.970
_diffrn_measurement_details
;
List of Runs (angles in degrees, time in seconds):

  # Type    Start    End  Width  t~exp~   \w     \q     \k     \f   Frames
#--------------------------------------------------------------------------
  1  \w     36.00  64.00   0.50    0.88    --  106.05 -61.00 150.00   56
  2  \w     39.00  65.00   0.50    0.88    --  106.05 -61.00   0.00   52
  3  \w     35.00  60.00   0.50    0.88    --  106.05 -61.00-180.00   50
  4  \w     96.00 178.00   0.50    0.88    --  106.05  57.00-124.00  164
  5  \w     92.00 177.00   0.50    0.88    --  106.05  83.00  99.00  170
  6  \w    -30.00  -3.00   0.50    0.45    --   42.33 -19.00 150.00   54
  7  \w    -31.00  19.00   0.50    0.45    --   42.33 -19.00  30.00  100
  8  \w    -35.00  19.00   0.50    0.45    --   42.33 -19.00 -30.00  108
  9  \w    -28.00  -2.00   0.50    0.45    --   42.33 -19.00-180.00   52
 10  \w     -6.00  29.00   0.50    0.45    --  -42.33  83.00  99.00   70
 11  \w    -73.00 -36.00   0.50    0.88    -- -106.00  61.00  90.00   74
 12  \w    -70.00 -33.00   0.50    0.45    --  -42.33  83.00  99.00   74
 13  \w   -137.00 -61.00   0.50    0.88    -- -106.00  83.00  -9.00  152
 14  \w    -73.00 -37.00   0.50    0.88    -- -106.00  61.00 -60.00   72
;
_diffrn_measurement_device 'four-circle diffractometer'
_diffrn_measurement_device_type 'XtaLAB Synergy, Single source at home/near, HyPix'
_diffrn_measurement_method '\w scans'
_diffrn_orient_matrix_type 'CrysAlisPro convention (1999,Acta A55,543-557)'
_diffrn_orient_matrix_UB_11 0.1362323000
_diffrn_orient_matrix_UB_12 0.0256573000
_diffrn_orient_matrix_UB_13 0.0546020000
_diffrn_orient_matrix_UB_21 -0.0361607000
_diffrn_orient_matrix_UB_22 -0.0676161000
_diffrn_orient_matrix_UB_23 0.0436703000
_diffrn_orient_matrix_UB_31 0.1498345000
_diffrn_orient_matrix_UB_32 -0.0395472000
_diffrn_orient_matrix_UB_33 -0.0390156000
_diffrn_radiation_monochromator mirror
_diffrn_radiation_probe x-ray
_diffrn_radiation_type 'Cu K\a'
_diffrn_radiation_wavelength 1.54184
_diffrn_reflns_av_R_equivalents 0.0383
_diffrn_reflns_av_unetI/netI 0.0309
_diffrn_reflns_Laue_measured_fraction_full 0.998
_diffrn_reflns_Laue_measured_fraction_max 0.970
_diffrn_reflns_limit_h_max 9
_diffrn_reflns_limit_h_min -5
_diffrn_reflns_limit_k_max 23
_diffrn_reflns_limit_k_min -22
_diffrn_reflns_limit_l_max 24
_diffrn_reflns_limit_l_min -23
_diffrn_reflns_number 9183
_diffrn_reflns_point_group_measured_fraction_full 0.998
_diffrn_reflns_point_group_measured_fraction_max 0.970
_diffrn_reflns_theta_full 67.684
_diffrn_reflns_theta_max 74.416
_diffrn_reflns_theta_min 4.595
_diffrn_source 'micro-focus sealed X-ray tube'
_diffrn_source_type 'PhotonJet (Cu) X-ray Source'
_exptl_absorpt_coefficient_mu 5.435
_exptl_absorpt_correction_T_max 1.000
_exptl_absorpt_correction_T_min 0.440
_exptl_absorpt_correction_type gaussian
_exptl_absorpt_process_details
;
CrysAlisPro 1.171.41.93a (Rigaku Oxford Diffraction, 2020)
Numerical absorption correction based on gaussian integration over
a multifaceted crystal model
Empirical absorption correction using spherical harmonics,
implemented in SCALE3 ABSPACK scaling algorithm.
;
_exptl_crystal_colour colourless
_exptl_crystal_colour_primary colourless
_exptl_crystal_density_diffrn 1.560
_exptl_crystal_description plate
_exptl_crystal_F_000 1264
_exptl_crystal_size_max 0.3
_exptl_crystal_size_mid 0.3
_exptl_crystal_size_min 0.01
_refine_diff_density_max 0.315
_refine_diff_density_min -0.830
_refine_diff_density_rms 0.109
_refine_ls_extinction_method none
_refine_ls_goodness_of_fit_ref 0.977
_refine_ls_hydrogen_treatment constr
_refine_ls_matrix_type full
_refine_ls_number_parameters 163
_refine_ls_number_reflns 2673
_refine_ls_number_restraints 0
_refine_ls_restrained_S_all 0.977
_refine_ls_R_factor_all 0.0392
_refine_ls_R_factor_gt 0.0365
_refine_ls_shift/su_max 0.001
_refine_ls_shift/su_mean 0.000
_refine_ls_structure_factor_coef Fsqd
_refine_ls_weighting_details 'w=1/[\s^2^(Fo^2^)+(0.1000P)^2^] where P=(Fo^2^+2Fc^2^)/3'
_refine_ls_weighting_scheme calc
_refine_ls_wR_factor_gt 0.1118
_refine_ls_wR_factor_ref 0.1163
_reflns_Friedel_coverage 0.000
_reflns_number_gt 2413
_reflns_number_total 2673
_reflns_threshold_expression 'I > 2\s(I)'
_cod_data_source_file d4cc01666a2.cif
_cod_data_source_block exp_763_auto
_cod_depositor_comments 'Adding full bibliography for 7133066--7133067.cif.'
_cod_database_code 7133067
_shelx_shelxl_version_number 2018/3
_chemical_oxdiff_formula 'C H Br'
_chemical_oxdiff_usercomment '150 K'
_shelx_space_group_comment
;
The symmetry employed for this shelxl refinement is uniquely defined
by the following loop, which should always be used as a source of
symmetry information in preference to the above space-group names.
They are only intended as comments.
;
_shelx_estimated_absorpt_t_max 0.948
_shelx_estimated_absorpt_t_min 0.292
_olex2_refinement_description
;
1. Fixed Uiso
 At 1.2 times of:
  All C(H) groups
2.a Aromatic/amide H refined with riding coordinates:
 C14(H14), C7(H7), C10(H10), C11(H11), C12(H12), C4(H4), C3(H3), C13(H13),
 C5(H5), C6(H6)
;
_olex2_submission_special_instructions 'No special instructions were received'
_oxdiff_exptl_absorpt_empirical_details
;
Empirical correction (ABSPACK) includes:
- Absorption correction using spherical harmonics
- Frame scaling
;
_oxdiff_exptl_absorpt_empirical_full_max 2.324
_oxdiff_exptl_absorpt_empirical_full_min 0.491

loop_
_space_group_symop_operation_xyz
'x, y, z'
'-x+1/2, -y, z+1/2'
'-x, y+1/2, -z+1/2'
'x+1/2, -y+1/2, -z'
'-x, -y, -z'
'x-1/2, y, -z-1/2'
'x, -y-1/2, z-1/2'
'-x-1/2, y-1/2, z'

loop_
_atom_site_label
_atom_site_type_symbol
_atom_site_fract_x
_atom_site_fract_y
_atom_site_fract_z
_atom_site_U_iso_or_equiv
_atom_site_adp_type
_atom_site_occupancy
_atom_site_site_symmetry_order
_atom_site_calc_flag
_atom_site_refinement_flags_posn
_atom_site_refinement_flags_adp
_atom_site_refinement_flags_occupancy
_atom_site_disorder_assembly
_atom_site_disorder_group
Br1 Br 0.24155(3) 0.49397(2) 0.53866(2) 0.03395(15) Uani 1 1 d . . . . .
S1 S 0.55543(9) 0.68321(3) 0.69018(3) 0.0516(2) Uani 1 1 d . . . . .
N1 N 0.4299(2) 0.62975(9) 0.56693(8) 0.0336(4) Uani 1 1 d . . . . .
C8 C 0.3761(2) 0.62687(9) 0.49810(9) 0.0271(4) Uani 1 1 d . . . . .
C2 C 0.2007(2) 0.56179(9) 0.40604(9) 0.0268(3) Uani 1 1 d . . . . .
C1 C 0.2829(2) 0.57034(11) 0.47504(9) 0.0269(4) Uani 1 1 d . . . . .
C9 C 0.4339(2) 0.68864(10) 0.45477(9) 0.0272(4) Uani 1 1 d . . . . .
C14 C 0.4012(3) 0.75813(10) 0.47794(11) 0.0317(4) Uani 1 1 d . . . . .
H14 H 0.340114 0.765729 0.520557 0.038 Uiso 1 1 calc R U . . .
C7 C 0.1070(2) 0.61888(10) 0.37603(10) 0.0331(4) Uani 1 1 d . . . . .
H7 H 0.099233 0.663384 0.399716 0.040 Uiso 1 1 calc R U . . .
C15 C 0.4847(3) 0.65470(10) 0.61824(9) 0.0310(4) Uani 1 1 d . . . . .
C10 C 0.5261(3) 0.67799(9) 0.39291(9) 0.0292(4) Uani 1 1 d . . . . .
H10 H 0.549429 0.630728 0.377126 0.035 Uiso 1 1 calc R U . . .
C11 C 0.5841(3) 0.73611(11) 0.35417(10) 0.0341(4) Uani 1 1 d . . . . .
H11 H 0.647794 0.728628 0.312108 0.041 Uiso 1 1 calc R U . . .
C12 C 0.5489(3) 0.80531(11) 0.37691(11) 0.0365(4) Uani 1 1 d . . . . .
H12 H 0.587270 0.845115 0.350056 0.044 Uiso 1 1 calc R U . . .
C4 C 0.1285(3) 0.48883(11) 0.30634(11) 0.0397(5) Uani 1 1 d . . . . .
H4 H 0.136220 0.444443 0.282442 0.048 Uiso 1 1 calc R U . . .
C3 C 0.2091(4) 0.49690(10) 0.37072(13) 0.0330(5) Uani 1 1 d . . . . .
H3 H 0.270714 0.457658 0.390963 0.040 Uiso 1 1 calc R U . . .
C13 C 0.4581(3) 0.81631(10) 0.43869(11) 0.0351(4) Uani 1 1 d . . . . .
H13 H 0.434629 0.863642 0.454251 0.042 Uiso 1 1 calc R U . . .
C5 C 0.0368(3) 0.54564(13) 0.27698(10) 0.0435(5) Uani 1 1 d . . . . .
H5 H -0.018639 0.540146 0.232905 0.052 Uiso 1 1 calc R U . . .
C6 C 0.0256(3) 0.61053(13) 0.31171(10) 0.0421(5) Uani 1 1 d . . . . .
H6 H -0.037844 0.649312 0.291482 0.051 Uiso 1 1 calc R U . . .

loop_
_atom_site_aniso_label
_atom_site_aniso_U_11
_atom_site_aniso_U_22
_atom_site_aniso_U_33
_atom_site_aniso_U_23
_atom_site_aniso_U_13
_atom_site_aniso_U_12
Br1 0.0324(2) 0.0340(2) 0.0355(2) 0.01011(8) 0.00110(7) -0.00131(6)
S1 0.0677(4) 0.0519(4) 0.0351(3) -0.0105(2) -0.0144(2) 0.0020(3)
N1 0.0337(8) 0.0392(9) 0.0279(7) -0.0006(6) -0.0010(6) 0.0029(6)
C8 0.0243(8) 0.0307(8) 0.0264(7) -0.0017(6) -0.0002(6) 0.0042(7)
C2 0.0233(7) 0.0278(8) 0.0294(8) 0.0021(6) 0.0017(6) -0.0046(7)
C1 0.0239(7) 0.0273(9) 0.0294(8) 0.0052(7) 0.0046(6) 0.0013(7)
C9 0.0211(8) 0.0287(9) 0.0317(9) -0.0015(6) -0.0045(6) -0.0013(7)
C14 0.0288(8) 0.0303(9) 0.0361(9) -0.0053(7) -0.0031(7) 0.0004(7)
C7 0.0298(9) 0.0320(9) 0.0374(9) 0.0011(7) -0.0048(7) -0.0016(7)
C15 0.0330(9) 0.0281(8) 0.0321(9) 0.0038(7) 0.0007(7) 0.0015(7)
C10 0.0298(9) 0.0281(8) 0.0297(8) -0.0012(6) -0.0040(7) -0.0002(7)
C11 0.0325(9) 0.0391(10) 0.0306(9) 0.0032(7) -0.0017(7) -0.0020(7)
C12 0.0357(10) 0.0312(9) 0.0426(10) 0.0090(8) -0.0108(8) -0.0046(7)
C4 0.0372(12) 0.0449(11) 0.0369(10) -0.0078(8) 0.0043(9) -0.0143(9)
C3 0.0340(11) 0.0289(10) 0.0362(12) 0.0000(7) 0.0057(10) -0.0038(7)
C13 0.0350(10) 0.0264(9) 0.0438(10) -0.0018(7) -0.0105(8) 0.0008(7)
C5 0.0384(11) 0.0569(13) 0.0352(9) 0.0006(9) -0.0062(8) -0.0166(9)
C6 0.0350(10) 0.0498(12) 0.0415(10) 0.0083(9) -0.0099(8) -0.0027(9)

loop_
_atom_type_symbol
_atom_type_description
_atom_type_scat_dispersion_real
_atom_type_scat_dispersion_imag
_atom_type_scat_source
C C 0.0181 0.0091 'International Tables Vol C Tables 4.2.6.8 and 6.1.1.4'
H H 0.0000 0.0000 'International Tables Vol C Tables 4.2.6.8 and 6.1.1.4'
Br Br -0.6763 1.2805 'International Tables Vol C Tables 4.2.6.8 and 6.1.1.4'
N N 0.0311 0.0180 'International Tables Vol C Tables 4.2.6.8 and 6.1.1.4'
S S 0.3331 0.5567 'International Tables Vol C Tables 4.2.6.8 and 6.1.1.4'

loop_
_exptl_crystal_face_index_h
_exptl_crystal_face_index_k
_exptl_crystal_face_index_l
_exptl_crystal_face_perp_dist
4 1 -6 0.1049
1 12 2 0.1207
-4 2 6 0.0734
-2 -11 1 0.1027
0 2 12 0.0264
4 -4 -5 0.1300
-2 -9 -5 0.0857
-4 2 4 0.0861

loop_
_geom_angle_atom_site_label_1
_geom_angle_atom_site_label_2
_geom_angle_atom_site_label_3
_geom_angle
_geom_angle_site_symmetry_1
_geom_angle_site_symmetry_3
_geom_angle_publ_flag
C15 N1 C8 157.98(18) . . ?
N1 C8 C9 114.91(15) . . ?
C1 C8 N1 119.87(16) . . ?
C1 C8 C9 125.20(16) . . ?
C7 C2 C1 119.91(16) . . ?
C3 C2 C1 121.09(18) . . ?
C3 C2 C7 118.97(18) . . ?
C8 C1 Br1 117.48(14) . . ?
C8 C1 C2 126.97(17) . . ?
C2 C1 Br1 115.49(14) . . ?
C14 C9 C8 119.44(17) . . ?
C10 C9 C8 120.89(16) . . ?
C10 C9 C14 119.62(18) . . ?
C9 C14 H14 120.0 . . ?
C13 C14 C9 120.01(19) . . ?
C13 C14 H14 120.0 . . ?
C2 C7 H7 119.9 . . ?
C6 C7 C2 120.12(18) . . ?
C6 C7 H7 119.9 . . ?
N1 C15 S1 175.91(17) . . ?
C9 C10 H10 119.9 . . ?
C11 C10 C9 120.25(18) . . ?
C11 C10 H10 119.9 . . ?
C10 C11 H11 120.0 . . ?
C10 C11 C12 119.96(19) . . ?
C12 C11 H11 120.0 . . ?
C11 C12 H12 120.0 . . ?
C13 C12 C11 120.08(18) . . ?
C13 C12 H12 120.0 . . ?
C3 C4 H4 120.1 . . ?
C5 C4 H4 120.1 . . ?
C5 C4 C3 119.82(19) . . ?
C2 C3 H3 119.6 . . ?
C4 C3 C2 120.8(2) . . ?
C4 C3 H3 119.6 . . ?
C14 C13 H13 120.0 . . ?
C12 C13 C14 120.06(18) . . ?
C12 C13 H13 120.0 . . ?
C4 C5 H5 119.9 . . ?
C4 C5 C6 120.20(18) . . ?
C6 C5 H5 119.9 . . ?
C7 C6 H6 120.0 . . ?
C5 C6 C7 120.1(2) . . ?
C5 C6 H6 120.0 . . ?

loop_
_geom_bond_atom_site_label_1
_geom_bond_atom_site_label_2
_geom_bond_distance
_geom_bond_site_symmetry_2
_geom_bond_publ_flag
Br1 C1 1.9056(19) . ?
S1 C15 1.5753(19) . ?
N1 C8 1.386(2) . ?
N1 C15 1.167(2) . ?
C8 C1 1.342(3) . ?
C8 C9 1.488(3) . ?
C2 C1 1.473(3) . ?
C2 C7 1.401(2) . ?
C2 C3 1.391(3) . ?
C9 C14 1.394(3) . ?
C9 C10 1.391(3) . ?
C14 H14 0.9500 . ?
C14 C13 1.391(3) . ?
C7 H7 0.9500 . ?
C7 C6 1.389(3) . ?
C10 H10 0.9500 . ?
C10 C11 1.387(3) . ?
C11 H11 0.9500 . ?
C11 C12 1.390(3) . ?
C12 H12 0.9500 . ?
C12 C13 1.385(3) . ?
C4 H4 0.9500 . ?
C4 C3 1.386(3) . ?
C4 C5 1.385(3) . ?
C3 H3 0.9500 . ?
C13 H13 0.9500 . ?
C5 H5 0.9500 . ?
C5 C6 1.387(3) . ?
C6 H6 0.9500 . ?

loop_
_geom_torsion_atom_site_label_1
_geom_torsion_atom_site_label_2
_geom_torsion_atom_site_label_3
_geom_torsion_atom_site_label_4
_geom_torsion
_geom_torsion_site_symmetry_1
_geom_torsion_site_symmetry_2
_geom_torsion_site_symmetry_3
_geom_torsion_site_symmetry_4
_geom_torsion_publ_flag
N1 C8 C1 Br1 -3.4(2) . . . . ?
N1 C8 C1 C2 173.55(16) . . . . ?
N1 C8 C9 C14 -50.9(2) . . . . ?
N1 C8 C9 C10 126.57(17) . . . . ?
C8 C9 C14 C13 178.58(16) . . . . ?
C8 C9 C10 C11 -177.96(16) . . . . ?
C2 C7 C6 C5 0.0(3) . . . . ?
C1 C8 C9 C14 130.71(19) . . . . ?
C1 C8 C9 C10 -51.8(3) . . . . ?
C1 C2 C7 C6 -178.44(17) . . . . ?
C1 C2 C3 C4 178.8(2) . . . . ?
C9 C8 C1 Br1 174.86(13) . . . . ?
C9 C8 C1 C2 -8.2(3) . . . . ?
C9 C14 C13 C12 -0.7(3) . . . . ?
C9 C10 C11 C12 -0.5(3) . . . . ?
C14 C9 C10 C11 -0.5(3) . . . . ?
C7 C2 C1 Br1 133.53(15) . . . . ?
C7 C2 C1 C8 -43.5(3) . . . . ?
C7 C2 C3 C4 0.9(3) . . . . ?
C15 N1 C8 C1 -166.4(4) . . . . ?
C15 N1 C8 C9 15.1(6) . . . . ?
C10 C9 C14 C13 1.1(3) . . . . ?
C10 C11 C12 C13 0.8(3) . . . . ?
C11 C12 C13 C14 -0.3(3) . . . . ?
C4 C5 C6 C7 0.3(3) . . . . ?
C3 C2 C1 Br1 -44.3(2) . . . . ?
C3 C2 C1 C8 138.7(2) . . . . ?
C3 C2 C7 C6 -0.6(3) . . . . ?
C3 C4 C5 C6 0.1(3) . . . . ?
C5 C4 C3 C2 -0.7(4) . . . . ?

loop_
_exptl_oxdiff_crystal_face_indexfrac_h
_exptl_oxdiff_crystal_face_indexfrac_k
_exptl_oxdiff_crystal_face_indexfrac_l
_exptl_oxdiff_crystal_face_x
_exptl_oxdiff_crystal_face_y
_exptl_oxdiff_crystal_face_z
4.3418 0.5673 -5.5938 0.3006 -0.4396 0.8464
0.6658 11.8532 2.0455 0.5065 -0.7362 -0.4488
-4.2250 1.5869 5.9710 -0.2088 0.3062 -0.9288
-2.3589 -10.5911 0.5018 -0.5657 0.8233 0.0458
0.4446 2.1501 12.2405 0.7841 0.3731 -0.4960
4.1008 -4.0838 -5.2475 0.1674 -0.1013 0.9807
-2.3598 -9.4695 -4.9166 -0.8329 0.5109 0.2127
-4.4676 2.3489 4.3067 -0.3132 0.1908 -0.9303
